data_1521973
loop_
_publ_author_name
'Soubeyroux, J.L.'
'Biris, A.S.'
'Fruchart, D.'

_publ_section_title
;
 Structural studies of Laves phases Zr Co (V1-x Crx) with 0<x<1 and their
 hydrides
;
_journal_name_full 'Journal of Alloys Compd.'
_journal_page_first 88
_journal_page_last 92
_journal_volume 293
_journal_year 1999
_chemical_formula_sum 'Co Cr0.732 D3.28 V0.268 Zr'
_chemical_name_systematic 'Zr Co V0.268 Cr0.732 D3.28'
_space_group_IT_number 194
_symmetry_space_group_name_Hall '-P 6c 2c'
_symmetry_space_group_name_H-M 'P 63/m m c'
_cell_angle_alpha 90
_cell_angle_beta 90
_cell_angle_gamma 120
_cell_formula_units_Z 4
_cell_length_a 5.33
_cell_length_b 5.33
_cell_length_c 8.719
_cell_volume 214.512
_citation_journal_id_ASTM JALCEU
_cod_data_source_file Soubeyroux_JALCEU_1999_48.cif
_cod_data_source_block D3.28Co1Cr0.732V0.268Zr1
_cod_original_cell_volume 214.5121
_cod_original_formula_sum 'D3.28 Co1 Cr0.732 V0.268 Zr1'
_cod_database_code 1521973

loop_
_symmetry_equiv_pos_as_xyz
x,y,z
x-y,x,z+1/2
-y,x-y,z
-x,-y,z+1/2
-x+y,-x,z
y,-x+y,z+1/2
-y,-x,-z+1/2
x-y,-y,-z
x,x-y,-z+1/2
y,x,-z
-x+y,y,-z+1/2
-x,-x+y,-z
-x,-y,-z
-x+y,-x,-z-1/2
y,-x+y,-z
x,y,-z-1/2
x-y,x,-z
-y,x-y,-z-1/2
y,x,z-1/2
-x+y,y,z
-x,-x+y,z-1/2
-y,-x,z
x-y,-y,z-1/2
x,x-y,z

loop_
_atom_site_label
_atom_site_type_symbol
_atom_site_fract_x
_atom_site_fract_y
_atom_site_fract_z
_atom_site_occupancy
_atom_site_U_iso_or_equiv
Cr2 Cr 0.829 0.658 0.25 0.371 0.0
V2 V 0.829 0.658 0.25 0.129 0.0
Co2 Co 0.829 0.658 0.25 0.5 0.0
Co1 Co 0 0 0 0.5 0.0
Zr1 Zr 0.3333 0.6667 0.063 1 0.0
V1 V 0 0 0 0.148 0.0
D3 D 0.461 0.922 0.25 0.36 0.0
D2 D 0.454 0.908 0.635 0.32 0.0
D4 D 0.209 0.418 0.25 0.173 0.0
D1 D 0.044 0.32 0.562 0.253 0.0
Cr1 Cr 0 0 0 0.352 0.0
